data_4510499
loop_
_publ_author_name
'Thu\'ery, Pierre'

_publ_section_title
;
 Increasing Complexity in the Uranyl Ion--Kemp&#x2019;s Triacid System:
 From One- and Two-Dimensional Polymers to Uranyl--Copper(II) Dodeca- and
 Hexadecanuclear Species
;
_journal_issue 5
_journal_name_full 'Crystal Growth &amp; Design'
_journal_page_first 2665
_journal_paper_doi 10.1021/cg500353k
_journal_volume 14
_journal_year 2014
_chemical_formula_sum 'C24 H42 O18 U'
_chemical_formula_weight 856.61
_space_group_IT_number 14
_symmetry_cell_setting monoclinic
_symmetry_space_group_name_Hall '-P 2ybc'
_symmetry_space_group_name_H-M 'P 1 21/c 1'
_atom_sites_solution_hydrogens geom
_atom_sites_solution_primary direct
_atom_sites_solution_secondary difmap
_audit_creation_method SHELXL-97
_cell_angle_alpha 90.00
_cell_angle_beta 117.704(2)
_cell_angle_gamma 90.00
_cell_formula_units_Z 2
_cell_length_a 8.1312(2)
_cell_length_b 25.5646(11)
_cell_length_c 8.1350(4)
_cell_measurement_reflns_used 38995
_cell_measurement_temperature 150(2)
_cell_measurement_theta_max 30.50
_cell_measurement_theta_min 2.94
_cell_volume 1497.17(11)
_computing_cell_refinement 'HKL2000 (Otwinowski & Minor, 1997)'
_computing_data_collection 'COLLECT (Nonius, 1998)'
_computing_data_reduction 'HKL2000 (Otwinowski & Minor, 1997)'
_computing_molecular_graphics 'SHELXTL (Sheldrick, 2008)'
_computing_publication_material 'SHELXTL (Sheldrick, 2008); PLATON (Spek, 2003)'
_computing_structure_refinement 'SHELXL-97 (Sheldrick, 2008)'
_computing_structure_solution 'SHELXS-97 (Sheldrick, 2008)'
_diffrn_ambient_temperature 150(2)
_diffrn_measured_fraction_theta_full 0.975
_diffrn_measured_fraction_theta_max 0.975
_diffrn_measurement_device_type 'Nonius Kappa-CCD area-detector diffractometer'
_diffrn_measurement_method 'two \f and three \w scans with 2\% steps (347 frames)'
_diffrn_radiation_monochromator graphite
_diffrn_radiation_source 'fine-focus sealed tube'
_diffrn_radiation_type MoK\a
_diffrn_radiation_wavelength 0.71073
_diffrn_reflns_av_R_equivalents 0.0231
_diffrn_reflns_av_unetI/netI 0.0315
_diffrn_reflns_limit_h_max 11
_diffrn_reflns_limit_h_min 0
_diffrn_reflns_limit_k_max 36
_diffrn_reflns_limit_k_min -36
_diffrn_reflns_limit_l_max 9
_diffrn_reflns_limit_l_min -11
_diffrn_reflns_number 38995
_diffrn_reflns_theta_full 30.50
_diffrn_reflns_theta_max 30.50
_diffrn_reflns_theta_min 2.94
_diffrn_standards_decay_% 0
_diffrn_standards_interval_time 0
_diffrn_standards_number 0
_exptl_absorpt_coefficient_mu 5.502
_exptl_absorpt_correction_T_max 0.489
_exptl_absorpt_correction_T_min 0.333
_exptl_absorpt_correction_type multi-scan
_exptl_absorpt_process_details 'SCALEPACK (Otwinowski & Minor, 1997)'
_exptl_crystal_colour 'translucent light yellow'
_exptl_crystal_density_diffrn 1.900
_exptl_crystal_density_method 'not measured'
_exptl_crystal_description parallelepiped
_exptl_crystal_F_000 844
_exptl_crystal_size_max 0.16
_exptl_crystal_size_mid 0.14
_exptl_crystal_size_min 0.13
_refine_diff_density_max 2.151
_refine_diff_density_min -1.501
_refine_diff_density_rms 0.196
_refine_ls_extinction_method none
_refine_ls_goodness_of_fit_ref 1.055
_refine_ls_hydrogen_treatment constr
_refine_ls_matrix_type full
_refine_ls_number_parameters 209
_refine_ls_number_reflns 4459
_refine_ls_number_restraints 24
_refine_ls_restrained_S_all 1.115
_refine_ls_R_factor_all 0.0449
_refine_ls_R_factor_gt 0.0316
_refine_ls_shift/su_max 0.000
_refine_ls_shift/su_mean 0.000
_refine_ls_structure_factor_coef Fsqd
_refine_ls_weighting_details 'calc w=1/[\s^2^(Fo^2^)+(0.0298P)^2^+4.8878P] where P=(Fo^2^+2Fc^2^)/3'
_refine_ls_weighting_scheme calc
_refine_ls_wR_factor_gt 0.0739
_refine_ls_wR_factor_ref 0.0786
_reflns_number_gt 3506
_reflns_number_total 4459
_reflns_threshold_expression >2sigma(I)
_cod_data_source_file cg500353k_si_002.cif
_cod_data_source_block 1
_cod_depositor_comments 'Adding full bibliography for 4510499--4510507.cif.'
_cod_original_sg_symbol_H-M 'P 21/c'
_cod_database_code 4510499

loop_
_symmetry_equiv_pos_as_xyz
'x, y, z'
'-x, y+1/2, -z+1/2'
'-x, -y, -z'
'x, -y-1/2, z-1/2'

loop_
_atom_site_label
_atom_site_type_symbol
_atom_site_fract_x
_atom_site_fract_y
_atom_site_fract_z
_atom_site_U_iso_or_equiv
_atom_site_adp_type
_atom_site_occupancy
_atom_site_symmetry_multiplicity
_atom_site_calc_flag
_atom_site_refinement_flags
U U 0.0000 0.0000 0.5000 0.02117(6) Uani 1 2 d S
O1 O -0.0958(4) -0.02578(12) 0.6368(4) 0.0310(6) Uani 1 1 d .
O2 O -0.1238(4) -0.07651(11) 0.2992(4) 0.0262(6) Uani 1 1 d .
O3 O 0.1591(4) -0.08611(11) 0.5167(4) 0.0315(6) Uani 1 1 d .
O4 O -0.5094(4) -0.08205(15) 0.0407(4) 0.0400(8) Uani 1 1 d .
O5 O -0.4345(5) -0.12602(16) 0.3032(5) 0.0428(8) Uani 1 1 d .
H5 H -0.4801 -0.0960 0.3446 0.051 Uiso 1 1 d R
O6 O -0.2281(7) -0.04380(16) -0.0981(6) 0.0636(12) Uani 1 1 d U
O7 O 0.0766(8) -0.05519(16) 0.0741(6) 0.0609(11) Uani 1 1 d U
H7 H 0.1232 -0.0201 0.0720 0.073 Uiso 1 1 d R
O8 O 0.3168(5) -0.01009(12) 0.7580(5) 0.0413(9) Uani 1 1 d .
H8A H 0.3434 0.0207 0.8090 0.050 Uiso 1 1 d R
H8B H 0.3811 -0.0371 0.8377 0.050 Uiso 1 1 d R
O9 O -0.5178(8) -0.0595(3) 0.4848(10) 0.055(2) Uani 0.668(13) 1 d P
O10 O -0.5980(13) -0.0383(3) 0.3668(14) 0.027(3) Uani 0.332(13) 1 d P
C1 C 0.0137(5) -0.16045(15) 0.3120(6) 0.0262(8) Uani 1 1 d .
C2 C -0.1745(6) -0.18722(16) 0.2594(6) 0.0269(8) Uani 1 1 d .
H2A H -0.1627 -0.2246 0.2350 0.032 Uiso 1 1 calc R
H2B H -0.1972 -0.1856 0.3688 0.032 Uiso 1 1 calc R
C3 C -0.3477(6) -0.16527(17) 0.0914(5) 0.0292(8) Uani 1 1 d .
C4 C -0.3068(7) -0.15375(19) -0.0728(6) 0.0372(10) Uani 1 1 d .
H4A H -0.3272 -0.1866 -0.1441 0.045 Uiso 1 1 calc R
H4B H -0.4010 -0.1284 -0.1553 0.045 Uiso 1 1 calc R
C5 C -0.1152(8) -0.13246(16) -0.0331(7) 0.0377(11) Uani 1 1 d .
C6 C 0.0408(6) -0.15890(16) 0.1372(6) 0.0320(9) Uani 1 1 d .
H6A H 0.1586 -0.1404 0.1681 0.038 Uiso 1 1 calc R
H6B H 0.0543 -0.1953 0.1034 0.038 Uiso 1 1 calc R
C7 C 0.0171(5) -0.10506(15) 0.3816(6) 0.0250(7) Uani 1 1 d .
C8 C 0.1685(6) -0.19264(17) 0.4630(7) 0.0408(11) Uani 1 1 d .
H8C H 0.2891 -0.1769 0.4928 0.061 Uiso 1 1 calc R
H8D H 0.1644 -0.2285 0.4186 0.061 Uiso 1 1 calc R
H8E H 0.1514 -0.1932 0.5746 0.061 Uiso 1 1 calc R
C9 C -0.4333(6) -0.11915(19) 0.1428(6) 0.0325(9) Uani 1 1 d .
C10 C -0.5005(6) -0.2073(2) 0.0281(6) 0.0407(11) Uani 1 1 d .
H10A H -0.6111 -0.1948 -0.0815 0.061 Uiso 1 1 calc R
H10B H -0.5320 -0.2144 0.1285 0.061 Uiso 1 1 calc R
H10C H -0.4556 -0.2395 -0.0030 0.061 Uiso 1 1 calc R
C11 C -0.0820(10) -0.0713(2) -0.0094(8) 0.0497(13) Uani 1 1 d U
C12 C -0.0837(9) -0.1447(2) -0.2037(7) 0.0456(12) Uani 1 1 d U
H12A H 0.0345 -0.1294 -0.1844 0.068 Uiso 1 1 calc R
H12B H -0.1854 -0.1296 -0.3156 0.068 Uiso 1 1 calc R
H12C H -0.0805 -0.1826 -0.2185 0.068 Uiso 1 1 calc R

loop_
_atom_site_aniso_label
_atom_site_aniso_U_11
_atom_site_aniso_U_22
_atom_site_aniso_U_33
_atom_site_aniso_U_23
_atom_site_aniso_U_13
_atom_site_aniso_U_12
U 0.02666(11) 0.01981(9) 0.02017(9) 0.00316(7) 0.01354(7) 0.00539(7)
O1 0.0446(17) 0.0280(15) 0.0311(15) 0.0010(12) 0.0265(14) 0.0005(13)
O2 0.0286(14) 0.0247(13) 0.0216(13) 0.0008(10) 0.0086(11) 0.0061(11)
O3 0.0231(14) 0.0222(13) 0.0439(17) -0.0043(12) 0.0111(12) 0.0028(11)
O4 0.0305(16) 0.050(2) 0.0290(16) -0.0020(14) 0.0049(13) 0.0127(14)
O5 0.0360(18) 0.066(2) 0.0333(17) -0.0051(16) 0.0220(14) -0.0012(16)
O6 0.111(3) 0.045(2) 0.064(2) 0.0198(17) 0.065(2) 0.028(2)
O7 0.109(3) 0.0375(19) 0.059(2) -0.0130(17) 0.058(2) -0.025(2)
O8 0.0410(19) 0.0296(17) 0.0296(16) -0.0020(12) -0.0034(14) 0.0156(13)
O9 0.037(3) 0.076(5) 0.058(5) -0.021(4) 0.026(3) -0.002(3)
O10 0.026(5) 0.026(5) 0.032(6) 0.000(4) 0.014(5) 0.001(3)
C1 0.0253(19) 0.0184(17) 0.033(2) 0.0016(14) 0.0123(16) 0.0012(14)
C2 0.0269(19) 0.0263(19) 0.0267(18) 0.0058(15) 0.0118(15) -0.0009(15)
C3 0.029(2) 0.035(2) 0.0226(18) 0.0025(15) 0.0110(16) 0.0028(16)
C4 0.048(3) 0.041(2) 0.025(2) 0.0064(18) 0.0194(19) 0.013(2)
C5 0.069(3) 0.0206(19) 0.044(3) 0.0035(17) 0.044(3) 0.0058(19)
C6 0.039(2) 0.0216(19) 0.045(2) -0.0046(17) 0.028(2) -0.0021(16)
C7 0.0251(19) 0.0239(18) 0.0305(19) 0.0031(14) 0.0167(16) 0.0015(14)
C8 0.030(2) 0.022(2) 0.055(3) 0.0003(19) 0.007(2) 0.0055(16)
C9 0.0184(18) 0.048(3) 0.027(2) -0.0033(18) 0.0071(15) 0.0002(17)
C10 0.032(2) 0.056(3) 0.027(2) -0.0080(19) 0.0084(19) -0.010(2)
C11 0.087(4) 0.044(3) 0.042(2) 0.010(2) 0.050(2) 0.020(2)
C12 0.076(3) 0.035(2) 0.046(2) -0.0033(19) 0.045(2) 0.001(2)

loop_
_atom_type_symbol
_atom_type_description
_atom_type_scat_dispersion_real
_atom_type_scat_dispersion_imag
_atom_type_scat_source
C C 0.0033 0.0016 'International Tables Vol C Tables 4.2.6.8 and 6.1.1.4'
H H 0.0000 0.0000 'International Tables Vol C Tables 4.2.6.8 and 6.1.1.4'
O O 0.0106 0.0060 'International Tables Vol C Tables 4.2.6.8 and 6.1.1.4'
U U -9.6767 9.6646 'International Tables Vol C Tables 4.2.6.8 and 6.1.1.4'

loop_
_geom_angle_atom_site_label_1
_geom_angle_atom_site_label_2
_geom_angle_atom_site_label_3
_geom_angle
_geom_angle_site_symmetry_1
_geom_angle_site_symmetry_3
O1 U O1 179.999(1) 3_556 .
O1 U O2 92.46(12) 3_556 .
O1 U O2 87.54(12) . .
O1 U O2 87.54(12) 3_556 3_556
O1 U O2 92.46(12) . 3_556
O2 U O2 180.00(15) . 3_556
O1 U O8 90.96(14) 3_556 3_556
O1 U O8 89.04(14) . 3_556
O2 U O8 64.67(9) . 3_556
O2 U O8 115.33(9) 3_556 3_556
O1 U O8 89.04(14) 3_556 .
O1 U O8 90.96(14) . .
O2 U O8 115.32(9) . .
O2 U O8 64.68(9) 3_556 .
O8 U O8 179.998(2) 3_556 .
O1 U O3 90.33(12) 3_556 3_556
O1 U O3 89.67(12) . 3_556
O2 U O3 128.31(9) . 3_556
O2 U O3 51.69(9) 3_556 3_556
O8 U O3 63.68(10) 3_556 3_556
O8 U O3 116.33(10) . 3_556
O1 U O3 89.67(12) 3_556 .
O1 U O3 90.33(12) . .
O2 U O3 51.69(9) . .
O2 U O3 128.31(9) 3_556 .
O8 U O3 116.32(10) 3_556 .
O8 U O3 63.67(10) . .
O3 U O3 180.0 3_556 .
C7 O2 U 96.8(2) . .
C7 O3 U 92.8(2) . .
C9 O5 H5 114.5 . .
C11 O7 H7 128.2 . .
U O8 H8A 103.9 . .
U O8 H8B 134.6 . .
H8A O8 H8B 114.0 . .
C7 C1 C8 109.7(3) . .
C7 C1 C6 109.5(3) . .
C8 C1 C6 109.8(4) . .
C7 C1 C2 111.1(3) . .
C8 C1 C2 108.9(3) . .
C6 C1 C2 107.7(3) . .
C3 C2 C1 117.6(3) . .
C3 C2 H2A 107.9 . .
C1 C2 H2A 107.9 . .
C3 C2 H2B 107.9 . .
C1 C2 H2B 107.9 . .
H2A C2 H2B 107.2 . .
C9 C3 C10 103.4(4) . .
C9 C3 C2 112.6(3) . .
C10 C3 C2 107.8(4) . .
C9 C3 C4 113.5(4) . .
C10 C3 C4 107.9(4) . .
C2 C3 C4 111.1(3) . .
C5 C4 C3 119.3(4) . .
C5 C4 H4A 107.5 . .
C3 C4 H4A 107.5 . .
C5 C4 H4B 107.5 . .
C3 C4 H4B 107.5 . .
H4A C4 H4B 107.0 . .
C6 C5 C4 111.5(3) . .
C6 C5 C12 107.9(4) . .
C4 C5 C12 108.2(4) . .
C6 C5 C11 107.7(4) . .
C4 C5 C11 118.3(4) . .
C12 C5 C11 102.5(3) . .
C5 C6 C1 115.7(3) . .
C5 C6 H6A 108.4 . .
C1 C6 H6A 108.4 . .
C5 C6 H6B 108.4 . .
C1 C6 H6B 108.4 . .
H6A C6 H6B 107.4 . .
O2 C7 O3 118.6(4) . .
O2 C7 C1 119.2(4) . .
O3 C7 C1 122.2(3) . .
C1 C8 H8C 109.5 . .
C1 C8 H8D 109.5 . .
H8C C8 H8D 109.5 . .
C1 C8 H8E 109.5 . .
H8C C8 H8E 109.5 . .
H8D C8 H8E 109.5 . .
O4 C9 O5 122.7(4) . .
O4 C9 C3 124.5(4) . .
O5 C9 C3 112.5(4) . .
C3 C10 H10A 109.5 . .
C3 C10 H10B 109.5 . .
H10A C10 H10B 109.5 . .
C3 C10 H10C 109.5 . .
H10A C10 H10C 109.5 . .
H10B C10 H10C 109.5 . .
O7 C11 O6 126.6(6) . .
O7 C11 C5 118.5(5) . .
O6 C11 C5 114.5(6) . .
C5 C12 H12A 109.5 . .
C5 C12 H12B 109.5 . .
H12A C12 H12B 109.5 . .
C5 C12 H12C 109.5 . .
H12A C12 H12C 109.5 . .
H12B C12 H12C 109.5 . .

loop_
_geom_bond_atom_site_label_1
_geom_bond_atom_site_label_2
_geom_bond_distance
_geom_bond_site_symmetry_2
U O1 1.756(3) 3_556
U O1 1.757(3) .
U O2 2.445(3) .
U O2 2.445(3) 3_556
U O8 2.465(3) 3_556
U O8 2.465(3) .
U O3 2.525(3) 3_556
U O3 2.525(3) .
O2 C7 1.258(5) .
O3 C7 1.263(5) .
O4 C9 1.222(6) .
O5 C9 1.322(5) .
O5 H5 0.9767 .
O6 C11 1.276(7) .
O7 C11 1.217(8) .
O7 H7 0.9777 .
O8 H8A 0.8701 .
O8 H8B 0.9239 .
C1 C7 1.520(5) .
C1 C8 1.528(6) .
C1 C6 1.538(6) .
C1 C2 1.544(5) .
C2 C3 1.541(6) .
C2 H2A 0.9900 .
C2 H2B 0.9900 .
C3 C9 1.523(6) .
C3 C10 1.540(6) .
C3 C4 1.548(6) .
C4 C5 1.536(7) .
C4 H4A 0.9900 .
C4 H4B 0.9900 .
C5 C6 1.533(7) .
C5 C12 1.555(6) .
C5 C11 1.584(7) .
C6 H6A 0.9900 .
C6 H6B 0.9900 .
C8 H8C 0.9800 .
C8 H8D 0.9800 .
C8 H8E 0.9800 .
C10 H10A 0.9800 .
C10 H10B 0.9800 .
C10 H10C 0.9800 .
C12 H12A 0.9800 .
C12 H12B 0.9800 .
C12 H12C 0.9800 .

loop_
_geom_hbond_atom_site_label_D
_geom_hbond_atom_site_label_H
_geom_hbond_atom_site_label_A
_geom_hbond_distance_DH
_geom_hbond_distance_HA
_geom_hbond_distance_DA
_geom_hbond_angle_DHA
_geom_hbond_site_symmetry_A
O5 H5 O9 0.98 1.61 2.542(7) 157.9 .
O5 H5 O10 0.98 1.81 2.776(9) 167.3 .
O7 H7 O6 0.98 1.81 2.781(6) 173.0 3
O8 H8A O2 0.87 2.13 2.627(4) 115.8 3_556
O8 H8A O4 0.87 2.06 2.881(5) 157.2 3_556
O8 H8B O4 0.92 1.86 2.766(5) 164.4 1_656
